data_7062815
loop_
_publ_author_name
'Malakar, Kakoli'
'Selvakumaran, Balasubramaniam'
'Murali, Mariappan'
'Arul Prakash, Pitchan'
'Sangeetha, Somasundaram'
'Sohtun, Winaki P.'
'Jaabir, Mohamed Sultan Mohamed'
'Velusamy, Marappan'

_publ_section_title
;
 Copper(ii) complexes of the CuN4S core: selective cytotoxicity to
 cancerous cells, ROS generation and induction of apoptosis
;
_journal_issue 43
_journal_name_full 'New Journal of Chemistry'
_journal_page_first 20070
_journal_page_last 20087
_journal_paper_doi 10.1039/D2NJ06170H
_journal_volume 47
_journal_year 2023
_chemical_formula_sum 'C20 H16 Cl Cu N5 O4 S2'
_chemical_formula_weight 553.49
_space_group_crystal_system triclinic
_space_group_IT_number 2
_space_group_name_Hall '-P 1'
_space_group_name_H-M_alt 'P -1'
_atom_sites_solution_hydrogens geom
_audit_creation_method SHELXL-2018/3
_audit_update_record
;
2022-10-19 deposited with the CCDC.	2023-09-28 downloaded from the CCDC.
;
_cell_angle_alpha 92.653(5)
_cell_angle_beta 98.148(5)
_cell_angle_gamma 98.080(5)
_cell_formula_units_Z 4
_cell_length_a 7.8582(16)
_cell_length_b 11.705(2)
_cell_length_c 25.438(5)
_cell_measurement_reflns_used 47550
_cell_measurement_temperature 297(2)
_cell_measurement_theta_max 24.999
_cell_measurement_theta_min 1.621
_cell_volume 2287.9(8)
_computing_structure_refinement 'SHELXL-2018/3 (Sheldrick, 2018)'
_computing_structure_solution 'SHELXT 2018/2 (Sheldrick, 2018)'
_diffrn_ambient_temperature 297(2)
_diffrn_measured_fraction_theta_full 0.991
_diffrn_measured_fraction_theta_max 0.991
_diffrn_measurement_device_type Bruker
_diffrn_radiation_type MoK\a
_diffrn_radiation_wavelength 0.71073
_diffrn_reflns_av_R_equivalents 0.0424
_diffrn_reflns_av_unetI/netI 0.0346
_diffrn_reflns_Laue_measured_fraction_full 0.991
_diffrn_reflns_Laue_measured_fraction_max 0.991
_diffrn_reflns_limit_h_max 9
_diffrn_reflns_limit_h_min -9
_diffrn_reflns_limit_k_max 13
_diffrn_reflns_limit_k_min -13
_diffrn_reflns_limit_l_max 30
_diffrn_reflns_limit_l_min -30
_diffrn_reflns_number 47550
_diffrn_reflns_point_group_measured_fraction_full 0.991
_diffrn_reflns_point_group_measured_fraction_max 0.991
_diffrn_reflns_theta_full 24.999
_diffrn_reflns_theta_max 24.999
_diffrn_reflns_theta_min 1.621
_exptl_absorpt_coefficient_mu 1.292
_exptl_crystal_density_diffrn 1.607
_exptl_crystal_description needle
_exptl_crystal_F_000 1124
_exptl_crystal_size_max 0.037
_exptl_crystal_size_mid 0.031
_exptl_crystal_size_min 0.028
_refine_diff_density_max 1.605
_refine_diff_density_min -0.532
_refine_diff_density_rms 0.099
_refine_ls_extinction_method none
_refine_ls_goodness_of_fit_ref 1.068
_refine_ls_hydrogen_treatment constr
_refine_ls_matrix_type full
_refine_ls_number_parameters 595
_refine_ls_number_reflns 7998
_refine_ls_number_restraints 0
_refine_ls_restrained_S_all 1.068
_refine_ls_R_factor_all 0.0861
_refine_ls_R_factor_gt 0.0628
_refine_ls_shift/su_max 0.001
_refine_ls_shift/su_mean 0.000
_refine_ls_structure_factor_coef Fsqd
_refine_ls_weighting_details 'w=1/[\s^2^(Fo^2^)+(0.0820P)^2^+8.3871P] where P=(Fo^2^+2Fc^2^)/3'
_refine_ls_weighting_scheme calc
_refine_ls_wR_factor_gt 0.1660
_refine_ls_wR_factor_ref 0.1911
_reflns_Friedel_coverage 0.000
_reflns_number_gt 6187
_reflns_number_total 7998
_reflns_threshold_expression 'I > 2\s(I)'
_cod_data_source_file d2nj06170h2.cif
_cod_data_source_block shelx
_cod_depositor_comments 'Adding full bibliography for 7062815--7062821.cif.'
_cod_original_cell_volume 2288.0(8)
_cod_database_code 7062815
_shelx_shelxl_version_number 2018/3
_shelx_space_group_comment
;
The symmetry employed for this shelxl refinement is uniquely defined
by the following loop, which should always be used as a source of
symmetry information in preference to the above space-group names.
They are only intended as comments.
;

loop_
_space_group_symop_operation_xyz
'x, y, z'
'-x, -y, -z'

loop_
_atom_site_label
_atom_site_type_symbol
_atom_site_fract_x
_atom_site_fract_y
_atom_site_fract_z
_atom_site_U_iso_or_equiv
_atom_site_adp_type
_atom_site_occupancy
_atom_site_site_symmetry_order
_atom_site_calc_flag
_atom_site_refinement_flags_posn
_atom_site_refinement_flags_adp
_atom_site_refinement_flags_occupancy
_atom_site_disorder_assembly
_atom_site_disorder_group
Cu1 Cu 0.28613(9) 0.24745(6) 0.62846(2) 0.0393(2) Uani 1 1 d . . . . .
Cu2 Cu 0.75475(9) 0.79125(6) 0.85703(3) 0.0433(2) Uani 1 1 d . . . . .
S1 S 0.01383(19) 0.18522(14) 0.64873(6) 0.0481(4) Uani 1 1 d . . . . .
Cl1 Cl 0.2680(2) 0.56923(13) 0.59168(7) 0.0549(4) Uani 1 1 d . . . . .
S3 S 1.0346(2) 0.85872(15) 0.84531(6) 0.0524(4) Uani 1 1 d . . . . .
S4 S 1.1663(2) 0.88571(16) 0.74483(6) 0.0579(4) Uani 1 1 d . . . . .
S2 S -0.0821(2) 0.16539(17) 0.75447(6) 0.0608(5) Uani 1 1 d . . . . .
Cl2 Cl 0.7692(2) 0.45561(15) 0.87893(9) 0.0719(5) Uani 1 1 d . . . . .
N4 N 0.4132(6) 0.0868(4) 0.63186(16) 0.0375(10) Uani 1 1 d . . . . .
N3 N 0.2330(5) 0.1850(4) 0.55190(16) 0.0357(10) Uani 1 1 d . . . . .
N8 N 0.6403(6) 0.9560(4) 0.86065(17) 0.0402(10) Uani 1 1 d . . . . .
N7 N 0.7259(6) 0.7491(4) 0.78075(18) 0.0429(11) Uani 1 1 d . . . . .
N9 N 0.7887(6) 0.8309(4) 0.93641(17) 0.0406(10) Uani 1 1 d . . . . .
N2 N 0.3391(6) 0.2951(4) 0.70394(17) 0.0393(10) Uani 1 1 d . . . . .
N10 N 0.8493(6) 0.7833(4) 0.74857(17) 0.0435(11) Uani 1 1 d . . . . .
N1 N 0.5227(6) 0.3497(4) 0.62974(19) 0.0439(11) Uani 1 1 d . . . . .
N5 N 0.2280(6) 0.2633(4) 0.74071(18) 0.0460(11) Uani 1 1 d . . . . .
N6 N 0.5155(6) 0.6894(4) 0.8469(2) 0.0486(12) Uani 1 1 d . . . . .
O1 O 0.1908(7) 0.4531(4) 0.5927(3) 0.0907(18) Uani 1 1 d . . . . .
C13 C 0.2740(6) 0.0775(4) 0.54175(19) 0.0326(11) Uani 1 1 d . . . . .
C14 C 0.3702(6) 0.0254(4) 0.58437(19) 0.0328(11) Uani 1 1 d . . . . .
C12 C 0.2296(7) 0.0185(5) 0.49169(19) 0.0358(12) Uani 1 1 d . . . . .
C15 C 0.4175(7) -0.0834(5) 0.5752(2) 0.0382(12) Uani 1 1 d . . . . .
C34 C 0.6632(7) 1.0001(5) 0.9118(2) 0.0371(12) Uani 1 1 d . . . . .
C35 C 0.6099(7) 1.1038(5) 0.9267(2) 0.0455(13) Uani 1 1 d . . . . .
C5 C 0.5949(7) 0.3866(5) 0.6799(2) 0.0469(14) Uani 1 1 d . . . . .
C33 C 0.7423(7) 0.9333(5) 0.9518(2) 0.0384(12) Uani 1 1 d . . . . .
C11 C 0.1419(7) 0.0745(5) 0.4507(2) 0.0438(13) Uani 1 1 d . . . . .
H11 H 0.110232 0.037944 0.416794 0.053 Uiso 1 1 calc R U . . .
C6 C 0.4879(8) 0.3534(5) 0.7206(2) 0.0497(14) Uani 1 1 d . . . . .
H6 H 0.525990 0.373638 0.756538 0.060 Uiso 1 1 calc R U . . .
C18 C 0.5191(8) -0.1271(5) 0.6171(2) 0.0462(14) Uani 1 1 d . . . . .
H18 H 0.552963 -0.199482 0.612741 0.055 Uiso 1 1 calc R U . . .
C32 C 0.7675(7) 0.9748(5) 1.0055(2) 0.0431(13) Uani 1 1 d . . . . .
C25 C 0.4606(8) 0.6541(5) 0.7955(3) 0.0501(15) Uani 1 1 d . . . . .
C20 C 0.5108(8) 0.0429(5) 0.6699(2) 0.0465(14) Uani 1 1 d . . . . .
H20 H 0.543045 0.085545 0.702418 0.056 Uiso 1 1 calc R U . . .
C9 C 0.1492(8) 0.2353(5) 0.5123(2) 0.0462(14) Uani 1 1 d . . . . .
H9 H 0.120009 0.308278 0.518961 0.055 Uiso 1 1 calc R U . . .
C27 C 0.9926(7) 0.8343(5) 0.7773(2) 0.0417(13) Uani 1 1 d . . . . .
C19 C 0.5681(8) -0.0629(5) 0.6643(2) 0.0513(15) Uani 1 1 d . . . . .
H19 H 0.638642 -0.089669 0.692111 0.062 Uiso 1 1 calc R U . . .
C7 C 0.0782(7) 0.2121(5) 0.7166(2) 0.0396(12) Uani 1 1 d . . . . .
C17 C 0.2777(7) -0.0931(5) 0.4842(2) 0.0425(13) Uani 1 1 d . . . . .
H17 H 0.246976 -0.132871 0.450927 0.051 Uiso 1 1 calc R U . . .
O5 O 0.8436(8) 0.5700(5) 0.8816(3) 0.117(3) Uani 1 1 d . . . . .
C38 C 0.5272(8) 1.1624(5) 0.8857(3) 0.0530(15) Uani 1 1 d . . . . .
H38 H 0.488469 1.231859 0.893532 0.064 Uiso 1 1 calc R U . . .
C26 C 0.5819(8) 0.6900(5) 0.7594(2) 0.0491(14) Uani 1 1 d . . . . .
H26 H 0.556327 0.671174 0.722928 0.059 Uiso 1 1 calc R U . . .
C16 C 0.3662(7) -0.1426(5) 0.5238(2) 0.0444(13) Uani 1 1 d . . . . .
H16 H 0.394412 -0.216098 0.517721 0.053 Uiso 1 1 calc R U . . .
C39 C 0.5044(9) 1.1172(6) 0.8349(3) 0.0597(17) Uani 1 1 d . . . . .
H39 H 0.450808 1.155715 0.807578 0.072 Uiso 1 1 calc R U . . .
C31 C 0.8425(8) 0.9069(6) 1.0434(2) 0.0526(15) Uani 1 1 d . . . . .
H31 H 0.861959 0.931964 1.079258 0.063 Uiso 1 1 calc R U . . .
C1 C 0.6099(8) 0.3807(6) 0.5902(3) 0.0549(16) Uani 1 1 d . . . . .
H1 H 0.559941 0.356091 0.555423 0.066 Uiso 1 1 calc R U . . .
C40 C 0.5610(8) 1.0137(6) 0.8238(2) 0.0523(15) Uani 1 1 d . . . . .
H40 H 0.542268 0.983196 0.788689 0.063 Uiso 1 1 calc R U . . .
C36 C 0.7159(8) 1.0839(6) 1.0185(2) 0.0536(16) Uani 1 1 d . . . . .
H36 H 0.735405 1.113016 1.053871 0.064 Uiso 1 1 calc R U . . .
C10 C 0.1036(8) 0.1818(5) 0.4609(2) 0.0486(14) Uani 1 1 d . . . . .
H10 H 0.047183 0.219850 0.433890 0.058 Uiso 1 1 calc R U . . .
C37 C 0.6407(8) 1.1449(6) 0.9814(3) 0.0543(16) Uani 1 1 d . . . . .
H37 H 0.607904 1.215152 0.991191 0.065 Uiso 1 1 calc R U . . .
C29 C 0.8600(9) 0.7695(6) 0.9736(2) 0.0554(16) Uani 1 1 d . . . . .
H29 H 0.893611 0.699836 0.963173 0.067 Uiso 1 1 calc R U . . .
C8 C 0.0255(10) 0.1928(7) 0.8215(2) 0.0665(19) Uani 1 1 d . . . . .
H8A H -0.054760 0.169261 0.845485 0.100 Uiso 1 1 calc R U . . .
H8B H 0.121447 0.150040 0.826815 0.100 Uiso 1 1 calc R U . . .
H8C H 0.067596 0.273993 0.828246 0.100 Uiso 1 1 calc R U . . .
C21 C 0.4125(9) 0.6577(6) 0.8821(3) 0.0666(19) Uani 1 1 d . . . . .
H21 H 0.449440 0.682221 0.917705 0.080 Uiso 1 1 calc R U . . .
O2 O 0.3949(11) 0.5836(7) 0.5594(4) 0.151(4) Uani 1 1 d . . . . .
C24 C 0.3015(9) 0.5869(6) 0.7789(3) 0.0678(19) Uani 1 1 d . . . . .
H24 H 0.265135 0.564225 0.743061 0.081 Uiso 1 1 calc R U . . .
C2 C 0.7705(9) 0.4473(7) 0.5987(3) 0.070(2) Uani 1 1 d . . . . .
H2 H 0.828363 0.467645 0.570316 0.085 Uiso 1 1 calc R U . . .
C30 C 0.8869(9) 0.8041(6) 1.0277(2) 0.0582(17) Uani 1 1 d . . . . .
H30 H 0.934682 0.757439 1.052651 0.070 Uiso 1 1 calc R U . . .
C28 C 1.0790(10) 0.8527(7) 0.6757(3) 0.075(2) Uani 1 1 d . . . . .
H28A H 1.166138 0.878034 0.654202 0.113 Uiso 1 1 calc R U . . .
H28B H 1.043917 0.770718 0.669287 0.113 Uiso 1 1 calc R U . . .
H28C H 0.980163 0.891655 0.666807 0.113 Uiso 1 1 calc R U . . .
C4 C 0.7565(9) 0.4541(6) 0.6912(3) 0.0665(19) Uani 1 1 d . . . . .
H4 H 0.804502 0.478988 0.726091 0.080 Uiso 1 1 calc R U . . .
O8 O 0.8720(12) 0.3879(7) 0.9072(4) 0.150(3) Uani 1 1 d . . . . .
C3 C 0.8440(9) 0.4834(7) 0.6498(3) 0.075(2) Uani 1 1 d . . . . .
H3 H 0.953578 0.527798 0.656462 0.090 Uiso 1 1 calc R U . . .
C23 C 0.1972(10) 0.5538(8) 0.8167(4) 0.087(3) Uani 1 1 d . . . . .
H23 H 0.090180 0.507352 0.806915 0.104 Uiso 1 1 calc R U . . .
O3 O 0.3540(16) 0.5996(7) 0.6425(4) 0.190(5) Uani 1 1 d . . . . .
C22 C 0.2545(10) 0.5908(8) 0.8684(4) 0.087(3) Uani 1 1 d . . . . .
H22 H 0.185951 0.570337 0.894465 0.104 Uiso 1 1 calc R U . . .
O6 O 0.6018(13) 0.4414(7) 0.8851(7) 0.256(8) Uani 1 1 d . . . . .
O7 O 0.7653(18) 0.4105(10) 0.8269(4) 0.222(6) Uani 1 1 d . . . . .
O4 O 0.1477(9) 0.6426(6) 0.5800(4) 0.132(3) Uani 1 1 d . . . . .

loop_
_atom_site_aniso_label
_atom_site_aniso_U_11
_atom_site_aniso_U_22
_atom_site_aniso_U_33
_atom_site_aniso_U_23
_atom_site_aniso_U_13
_atom_site_aniso_U_12
Cu1 0.0429(4) 0.0422(4) 0.0301(4) -0.0048(3) -0.0004(3) 0.0059(3)
Cu2 0.0460(4) 0.0483(4) 0.0334(4) -0.0036(3) 0.0020(3) 0.0061(3)
S1 0.0440(8) 0.0627(10) 0.0319(7) -0.0050(6) -0.0029(6) 0.0000(7)
Cl1 0.0564(9) 0.0408(8) 0.0678(10) 0.0025(7) 0.0087(8) 0.0095(7)
S3 0.0478(9) 0.0715(11) 0.0312(7) -0.0043(7) -0.0040(6) -0.0014(7)
S4 0.0473(9) 0.0790(12) 0.0436(9) 0.0037(8) 0.0037(7) 0.0000(8)
S2 0.0503(9) 0.0890(13) 0.0410(8) 0.0060(8) 0.0059(7) 0.0037(9)
Cl2 0.0582(10) 0.0504(10) 0.1068(16) 0.0046(10) 0.0104(10) 0.0097(8)
N4 0.040(2) 0.042(3) 0.029(2) 0.0033(19) -0.0002(19) 0.009(2)
N3 0.037(2) 0.039(2) 0.031(2) 0.0037(18) 0.0003(18) 0.0112(19)
N8 0.042(3) 0.045(3) 0.032(2) 0.003(2) 0.0002(19) 0.006(2)
N7 0.042(3) 0.042(3) 0.042(3) -0.002(2) 0.000(2) 0.005(2)
N9 0.044(3) 0.046(3) 0.031(2) 0.003(2) 0.002(2) 0.008(2)
N2 0.040(3) 0.042(3) 0.033(2) -0.0040(19) -0.002(2) 0.007(2)
N10 0.043(3) 0.051(3) 0.032(2) -0.004(2) -0.004(2) 0.002(2)
N1 0.045(3) 0.038(3) 0.048(3) 0.001(2) 0.001(2) 0.009(2)
N5 0.049(3) 0.054(3) 0.034(2) -0.001(2) 0.002(2) 0.010(2)
N6 0.046(3) 0.043(3) 0.057(3) -0.001(2) 0.008(2) 0.009(2)
O1 0.074(3) 0.043(3) 0.154(6) 0.009(3) 0.010(4) 0.011(2)
C13 0.030(3) 0.038(3) 0.029(3) 0.002(2) 0.006(2) 0.003(2)
C14 0.031(3) 0.037(3) 0.029(3) 0.004(2) 0.003(2) 0.004(2)
C12 0.035(3) 0.042(3) 0.028(3) -0.002(2) 0.007(2) -0.001(2)
C15 0.041(3) 0.037(3) 0.038(3) 0.006(2) 0.011(2) 0.005(2)
C34 0.032(3) 0.042(3) 0.035(3) 0.001(2) 0.002(2) 0.004(2)
C35 0.042(3) 0.044(3) 0.048(3) -0.004(3) 0.002(3) 0.007(3)
C5 0.041(3) 0.044(3) 0.052(4) -0.001(3) -0.001(3) 0.004(3)
C33 0.035(3) 0.044(3) 0.034(3) 0.000(2) 0.002(2) 0.000(2)
C11 0.042(3) 0.059(4) 0.027(3) 0.000(2) -0.001(2) 0.004(3)
C6 0.051(4) 0.053(4) 0.040(3) -0.004(3) -0.006(3) 0.006(3)
C18 0.053(3) 0.037(3) 0.052(4) 0.007(3) 0.013(3) 0.013(3)
C32 0.033(3) 0.059(4) 0.035(3) -0.002(3) 0.003(2) 0.002(3)
C25 0.044(3) 0.043(3) 0.059(4) 0.002(3) -0.001(3) 0.003(3)
C20 0.054(4) 0.050(3) 0.033(3) 0.001(2) -0.005(3) 0.011(3)
C9 0.053(3) 0.048(3) 0.039(3) 0.004(3) 0.001(3) 0.017(3)
C27 0.047(3) 0.044(3) 0.033(3) 0.003(2) 0.001(2) 0.008(3)
C19 0.053(4) 0.055(4) 0.048(4) 0.021(3) 0.000(3) 0.016(3)
C7 0.040(3) 0.045(3) 0.034(3) 0.000(2) 0.000(2) 0.013(2)
C17 0.048(3) 0.041(3) 0.037(3) -0.010(2) 0.009(2) 0.000(3)
O5 0.082(4) 0.054(3) 0.210(8) -0.001(4) 0.014(5) 0.007(3)
C38 0.049(4) 0.045(3) 0.066(4) 0.008(3) 0.005(3) 0.012(3)
C26 0.045(3) 0.049(3) 0.047(3) -0.005(3) -0.007(3) 0.005(3)
C16 0.048(3) 0.042(3) 0.046(3) -0.003(3) 0.014(3) 0.008(3)
C39 0.063(4) 0.064(4) 0.056(4) 0.022(3) 0.003(3) 0.019(3)
C31 0.049(3) 0.077(5) 0.030(3) 0.006(3) -0.002(3) 0.012(3)
C1 0.056(4) 0.056(4) 0.057(4) 0.003(3) 0.017(3) 0.016(3)
C40 0.050(4) 0.067(4) 0.039(3) 0.012(3) -0.001(3) 0.008(3)
C36 0.051(4) 0.068(4) 0.038(3) -0.014(3) 0.002(3) 0.006(3)
C10 0.052(3) 0.060(4) 0.034(3) 0.006(3) 0.001(3) 0.015(3)
C37 0.054(4) 0.051(4) 0.055(4) -0.014(3) 0.007(3) 0.006(3)
C29 0.064(4) 0.054(4) 0.049(4) 0.008(3) 0.000(3) 0.018(3)
C8 0.070(5) 0.094(5) 0.038(3) 0.009(3) 0.011(3) 0.016(4)
C21 0.055(4) 0.073(5) 0.076(5) 0.003(4) 0.022(4) 0.013(4)
O2 0.160(7) 0.119(6) 0.228(10) 0.074(6) 0.140(7) 0.073(5)
C24 0.046(4) 0.066(5) 0.083(5) -0.001(4) -0.004(4) -0.003(3)
C2 0.054(4) 0.072(5) 0.089(6) 0.013(4) 0.023(4) 0.006(4)
C30 0.063(4) 0.075(5) 0.035(3) 0.017(3) -0.003(3) 0.014(4)
C28 0.076(5) 0.104(6) 0.041(4) 0.011(4) 0.009(3) -0.004(4)
C4 0.046(4) 0.076(5) 0.072(5) -0.004(4) 0.000(3) 0.001(3)
O8 0.171(8) 0.116(6) 0.167(8) 0.048(6) -0.003(6) 0.056(6)
C3 0.044(4) 0.085(5) 0.090(6) -0.003(4) 0.006(4) -0.006(4)
C23 0.045(4) 0.081(6) 0.127(8) 0.007(5) 0.007(5) -0.009(4)
O3 0.274(13) 0.113(6) 0.132(7) -0.021(5) -0.094(8) -0.013(7)
C22 0.055(5) 0.101(7) 0.107(7) 0.011(5) 0.034(5) -0.003(4)
O6 0.135(7) 0.092(6) 0.60(3) 0.108(10) 0.189(12) 0.041(5)
O7 0.285(15) 0.214(11) 0.122(8) -0.068(7) -0.078(9) 0.012(10)
O4 0.109(5) 0.080(4) 0.234(9) 0.066(5) 0.058(5) 0.057(4)

loop_
_atom_type_symbol
_atom_type_description
_atom_type_scat_dispersion_real
_atom_type_scat_dispersion_imag
_atom_type_scat_source
C C 0.0033 0.0016 'International Tables Vol C Tables 4.2.6.8 and 6.1.1.4'
H H 0.0000 0.0000 'International Tables Vol C Tables 4.2.6.8 and 6.1.1.4'
Cl Cl 0.1484 0.1585 'International Tables Vol C Tables 4.2.6.8 and 6.1.1.4'
Cu Cu 0.3201 1.2651 'International Tables Vol C Tables 4.2.6.8 and 6.1.1.4'
N N 0.0061 0.0033 'International Tables Vol C Tables 4.2.6.8 and 6.1.1.4'
O O 0.0106 0.0060 'International Tables Vol C Tables 4.2.6.8 and 6.1.1.4'
S S 0.1246 0.1234 'International Tables Vol C Tables 4.2.6.8 and 6.1.1.4'

loop_
_geom_angle_atom_site_label_1
_geom_angle_atom_site_label_2
_geom_angle_atom_site_label_3
_geom_angle
_geom_angle_site_symmetry_1
_geom_angle_site_symmetry_3
_geom_angle_publ_flag
N2 Cu1 N3 175.38(18) . . ?
N2 Cu1 N1 80.32(19) . . ?
N3 Cu1 N1 101.53(18) . . ?
N2 Cu1 N4 97.19(17) . . ?
N3 Cu1 N4 78.59(16) . . ?
N1 Cu1 N4 91.22(17) . . ?
N2 Cu1 S1 83.50(14) . . ?
N3 Cu1 S1 95.58(13) . . ?
N1 Cu1 S1 159.52(14) . . ?
N4 Cu1 S1 103.24(12) . . ?
N7 Cu2 N9 178.27(19) . . ?
N7 Cu2 N6 79.8(2) . . ?
N9 Cu2 N6 100.3(2) . . ?
N7 Cu2 N8 103.15(18) . . ?
N9 Cu2 N8 78.58(17) . . ?
N6 Cu2 N8 93.14(18) . . ?
N7 Cu2 S3 83.24(15) . . ?
N9 Cu2 S3 96.27(14) . . ?
N6 Cu2 S3 159.77(15) . . ?
N8 Cu2 S3 101.45(13) . . ?
C7 S1 Cu1 93.8(2) . . ?
O4 Cl1 O2 111.3(5) . . ?
O4 Cl1 O3 108.4(6) . . ?
O2 Cl1 O3 105.1(7) . . ?
O4 Cl1 O1 112.7(4) . . ?
O2 Cl1 O1 113.5(4) . . ?
O3 Cl1 O1 105.2(5) . . ?
C27 S3 Cu2 94.0(2) . . ?
C27 S4 C28 103.1(3) . . ?
C7 S2 C8 103.9(3) . . ?
O6 Cl2 O8 116.6(7) . . ?
O6 Cl2 O5 113.3(5) . . ?
O8 Cl2 O5 113.0(5) . . ?
O6 Cl2 O7 103.4(9) . . ?
O8 Cl2 O7 101.5(7) . . ?
O5 Cl2 O7 107.3(7) . . ?
C20 N4 C14 117.6(5) . . ?
C20 N4 Cu1 133.2(4) . . ?
C14 N4 Cu1 109.1(3) . . ?
C9 N3 C13 118.4(5) . . ?
C9 N3 Cu1 125.4(4) . . ?
C13 N3 Cu1 115.9(3) . . ?
C40 N8 C34 117.9(5) . . ?
C40 N8 Cu2 132.6(4) . . ?
C34 N8 Cu2 109.5(3) . . ?
C26 N7 N10 118.6(5) . . ?
C26 N7 Cu2 117.5(4) . . ?
N10 N7 Cu2 123.9(3) . . ?
C29 N9 C33 118.1(5) . . ?
C29 N9 Cu2 125.9(4) . . ?
C33 N9 Cu2 115.9(3) . . ?
C6 N2 N5 118.9(5) . . ?
C6 N2 Cu1 117.3(4) . . ?
N5 N2 Cu1 123.7(3) . . ?
C27 N10 N7 110.3(4) . . ?
C1 N1 C5 118.5(5) . . ?
C1 N1 Cu1 130.5(4) . . ?
C5 N1 Cu1 111.0(4) . . ?
C7 N5 N2 110.6(4) . . ?
C21 N6 C25 118.2(6) . . ?
C21 N6 Cu2 130.1(5) . . ?
C25 N6 Cu2 111.7(4) . . ?
N3 C13 C12 122.3(5) . . ?
N3 C13 C14 118.1(4) . . ?
C12 C13 C14 119.5(5) . . ?
N4 C14 C15 122.8(5) . . ?
N4 C14 C13 117.4(4) . . ?
C15 C14 C13 119.8(5) . . ?
C13 C12 C11 117.6(5) . . ?
C13 C12 C17 119.0(5) . . ?
C11 C12 C17 123.3(5) . . ?
C14 C15 C18 117.4(5) . . ?
C14 C15 C16 119.2(5) . . ?
C18 C15 C16 123.4(5) . . ?
N8 C34 C35 123.0(5) . . ?
N8 C34 C33 117.2(5) . . ?
C35 C34 C33 119.8(5) . . ?
C34 C35 C38 116.8(5) . . ?
C34 C35 C37 119.5(5) . . ?
C38 C35 C37 123.7(6) . . ?
N1 C5 C4 121.8(6) . . ?
N1 C5 C6 115.0(5) . . ?
C4 C5 C6 123.1(6) . . ?
N9 C33 C32 122.1(5) . . ?
N9 C33 C34 118.6(5) . . ?
C32 C33 C34 119.4(5) . . ?
C10 C11 C12 119.7(5) . . ?
N2 C6 C5 116.0(5) . . ?
C19 C18 C15 119.7(5) . . ?
C31 C32 C33 117.8(5) . . ?
C31 C32 C36 123.5(5) . . ?
C33 C32 C36 118.7(5) . . ?
N6 C25 C24 122.0(6) . . ?
N6 C25 C26 115.0(5) . . ?
C24 C25 C26 122.9(6) . . ?
N4 C20 C19 123.8(5) . . ?
N3 C9 C10 122.2(5) . . ?
N10 C27 S3 127.7(5) . . ?
N10 C27 S4 118.2(4) . . ?
S3 C27 S4 114.1(3) . . ?
C18 C19 C20 118.6(5) . . ?
N5 C7 S1 127.3(4) . . ?
N5 C7 S2 118.8(4) . . ?
S1 C7 S2 113.9(3) . . ?
C16 C17 C12 121.8(5) . . ?
C39 C38 C35 119.6(6) . . ?
N7 C26 C25 115.8(6) . . ?
C17 C16 C15 120.7(5) . . ?
C38 C39 C40 119.8(6) . . ?
C30 C31 C32 119.7(6) . . ?
N1 C1 C2 122.5(7) . . ?
N8 C40 C39 122.9(6) . . ?
C37 C36 C32 121.7(6) . . ?
C11 C10 C9 119.7(5) . . ?
C36 C37 C35 120.9(6) . . ?
N9 C29 C30 123.1(6) . . ?
N6 C21 C22 122.8(8) . . ?
C25 C24 C23 118.6(8) . . ?
C3 C2 C1 118.8(7) . . ?
C31 C30 C29 119.1(6) . . ?
C3 C4 C5 118.4(7) . . ?
C2 C3 C4 120.0(7) . . ?
C22 C23 C24 118.6(7) . . ?
C23 C22 C21 119.9(8) . . ?

loop_
_geom_bond_atom_site_label_1
_geom_bond_atom_site_label_2
_geom_bond_distance
_geom_bond_site_symmetry_2
_geom_bond_publ_flag
Cu1 N2 1.944(4) . ?
Cu1 N3 2.013(4) . ?
Cu1 N1 2.060(5) . ?
Cu1 N4 2.250(4) . ?
Cu1 S1 2.2988(17) . ?
Cu2 N7 1.954(5) . ?
Cu2 N9 2.022(4) . ?
Cu2 N6 2.056(5) . ?
Cu2 N8 2.243(5) . ?
Cu2 S3 2.2953(18) . ?
S1 C7 1.729(5) . ?
Cl1 O4 1.375(6) . ?
Cl1 O2 1.376(6) . ?
Cl1 O3 1.377(8) . ?
Cl1 O1 1.411(5) . ?
S3 C27 1.716(5) . ?
S4 C27 1.745(6) . ?
S4 C28 1.797(7) . ?
S2 C7 1.737(6) . ?
S2 C8 1.786(7) . ?
Cl2 O6 1.336(8) . ?
Cl2 O8 1.366(7) . ?
Cl2 O5 1.379(6) . ?
Cl2 O7 1.398(10) . ?
N4 C20 1.316(7) . ?
N4 C14 1.351(6) . ?
N3 C9 1.331(7) . ?
N3 C13 1.364(6) . ?
N8 C40 1.317(7) . ?
N8 C34 1.356(7) . ?
N7 C26 1.275(7) . ?
N7 N10 1.384(7) . ?
N9 C29 1.324(7) . ?
N9 C33 1.358(7) . ?
N2 C6 1.273(7) . ?
N2 N5 1.396(6) . ?
N10 C27 1.303(7) . ?
N1 C1 1.331(8) . ?
N1 C5 1.347(7) . ?
N5 C7 1.298(7) . ?
N6 C21 1.323(8) . ?
N6 C25 1.344(8) . ?
C13 C12 1.395(7) . ?
C13 C14 1.441(7) . ?
C14 C15 1.395(7) . ?
C12 C11 1.406(8) . ?
C12 C17 1.421(8) . ?
C15 C18 1.399(8) . ?
C15 C16 1.428(8) . ?
C34 C35 1.391(8) . ?
C34 C33 1.437(7) . ?
C35 C38 1.407(8) . ?
C35 C37 1.427(8) . ?
C5 C4 1.383(9) . ?
C5 C6 1.455(9) . ?
C33 C32 1.405(7) . ?
C11 C10 1.355(8) . ?
C18 C19 1.363(8) . ?
C32 C31 1.396(8) . ?
C32 C36 1.433(9) . ?
C25 C24 1.380(9) . ?
C25 C26 1.449(9) . ?
C20 C19 1.385(8) . ?
C9 C10 1.398(8) . ?
C17 C16 1.344(8) . ?
C38 C39 1.351(9) . ?
C39 C40 1.379(9) . ?
C31 C30 1.357(9) . ?
C1 C2 1.370(10) . ?
C36 C37 1.332(9) . ?
C29 C30 1.394(9) . ?
C21 C22 1.362(11) . ?
C24 C23 1.384(11) . ?
C2 C3 1.367(11) . ?
C4 C3 1.368(11) . ?
C23 C22 1.359(12) . ?
